data_4114352
loop_
_publ_author_name
'Angel Ugrinov'
'Slavi C. Sevov'

_publ_section_title
;
 Derivatization of Deltahedral Zintl Ions by Nucleophilic Addition:
 [Ph-Ge9-SbPh2]2-and [Ph2Sb-Ge9-Ge9-SbPh2]4-
;
_journal_name_full 'Journal of the American Chemical Society'
_journal_page_first 14059
_journal_page_last 14064
_journal_paper_doi 10.1021/ja037007b
_journal_volume 125
_journal_year 2003
_chemical_formula_sum 'C61 H95 Ge9 K2 N4 O12 Sb'
_chemical_formula_weight 1929.67
_chemical_name_systematic
; 
(K-crypt)2[[Ph-(Ge9)-SbPh2].tol
;
_space_group_IT_number 33
_symmetry_cell_setting orthorhombic
_symmetry_space_group_name_Hall 'P 2c -2n'
_symmetry_space_group_name_H-M 'P n a 21'
_atom_sites_solution_hydrogens geom
_atom_sites_solution_primary direct
_atom_sites_solution_secondary difmap
_audit_creation_method SHELXL-97
_cell_angle_alpha 90.00
_cell_angle_beta 90.00
_cell_angle_gamma 90.00
_cell_formula_units_Z 4
_cell_length_a 23.584(4)
_cell_length_b 24.664(4)
_cell_length_c 12.910(2)
_cell_measurement_temperature 100(2)
_cell_volume 7509(2)
_computing_cell_refinement 'Bruker SMART'
_computing_data_collection 'Bruker SMART'
_computing_data_reduction 'Bruker SHELXTL-V5.1'
_computing_molecular_graphics 'Bruker SHELXTL-V5.1'
_computing_publication_material 'Bruker SHELXTL-V5.1'
_computing_structure_refinement 'Bruker SHELXTL-V5.1'
_computing_structure_solution 'Bruker SHELXTL-V5.1'
_diffrn_ambient_temperature 100(2)
_diffrn_measured_fraction_theta_full 0.999
_diffrn_measured_fraction_theta_max 0.999
_diffrn_measurement_device_type 'CCD area detector'
_diffrn_measurement_method 'phi and omega scans'
_diffrn_radiation_monochromator graphite
_diffrn_radiation_source 'fine-focus sealed tube'
_diffrn_radiation_type MoK\a
_diffrn_radiation_wavelength 0.71073
_diffrn_reflns_av_R_equivalents 0.1129
_diffrn_reflns_av_sigmaI/netI 0.1039
_diffrn_reflns_limit_h_max 28
_diffrn_reflns_limit_h_min -28
_diffrn_reflns_limit_k_max 29
_diffrn_reflns_limit_k_min -29
_diffrn_reflns_limit_l_max 15
_diffrn_reflns_limit_l_min -15
_diffrn_reflns_number 54057
_diffrn_reflns_theta_full 25.00
_diffrn_reflns_theta_max 25.00
_diffrn_reflns_theta_min 1.86
_exptl_absorpt_coefficient_mu 4.068
_exptl_absorpt_correction_T_max 1.0000
_exptl_absorpt_correction_T_min 0.5871
_exptl_absorpt_correction_type empirical
_exptl_absorpt_process_details SADABS
_exptl_crystal_colour orange
_exptl_crystal_density_diffrn 1.707
_exptl_crystal_description plate
_exptl_crystal_F_000 3848
_exptl_crystal_size_max 0.23
_exptl_crystal_size_mid 0.17
_exptl_crystal_size_min 0.02
_refine_diff_density_max 1.785
_refine_diff_density_min -1.138
_refine_diff_density_rms 0.172
_refine_ls_abs_structure_details 'Flack H D (1983), Acta Cryst. A39, 876-881'
_refine_ls_abs_structure_Flack 0.016(19)
_refine_ls_extinction_method none
_refine_ls_goodness_of_fit_ref 1.103
_refine_ls_hydrogen_treatment mixed
_refine_ls_matrix_type full
_refine_ls_number_parameters 787
_refine_ls_number_reflns 13209
_refine_ls_number_restraints 1
_refine_ls_restrained_S_all 1.103
_refine_ls_R_factor_all 0.0966
_refine_ls_R_factor_gt 0.0646
_refine_ls_shift/su_max 0.013
_refine_ls_shift/su_mean 0.001
_refine_ls_structure_factor_coef Fsqd
_refine_ls_weighting_details 'calc w=1/[\s^2^(Fo^2^)+(0.1000P)^2^+0.0000P] where P=(Fo^2^+2Fc^2^)/3'
_refine_ls_weighting_scheme calc
_refine_ls_wR_factor_gt 0.1642
_refine_ls_wR_factor_ref 0.1859
_reflns_number_gt 10020
_reflns_number_total 13209
_reflns_threshold_expression >2sigma(I)
_cod_data_source_file ja037007bsi20030701_034647_1.cif
_cod_data_source_block '[Ph-(Ge9)-SbPh2]2-'
_cod_original_cell_volume 7510(2)
_cod_database_code 4114352

loop_
_symmetry_equiv_pos_as_xyz
'x, y, z'
'-x, -y, z+1/2'
'x+1/2, -y+1/2, z'
'-x+1/2, y+1/2, z+1/2'

loop_
_atom_site_label
_atom_site_type_symbol
_atom_site_fract_x
_atom_site_fract_y
_atom_site_fract_z
_atom_site_U_iso_or_equiv
_atom_site_adp_type
_atom_site_occupancy
_atom_site_symmetry_multiplicity
_atom_site_calc_flag
_atom_site_refinement_flags
Sb1 Sb 0.92753(4) 0.64372(3) 0.79190(7) 0.0261(2) Uani 1 1 d .
C1A C 0.9685(5) 0.5636(5) 0.7918(10) 0.022(2) Uani 1 1 d .
C2A C 0.9900(6) 0.5422(6) 0.8806(12) 0.033(3) Uani 1 1 d .
H2A H 0.9917 0.5633 0.9402 0.040 Uiso 1 1 calc R
C3A C 0.9905(6) 0.5108(5) 1.3828(12) 0.033(3) Uani 1 1 d .
H3A H 0.9784 0.5259 1.4450 0.040 Uiso 1 1 calc R
C4A C 0.9889(6) 0.5419(5) 1.2919(14) 0.037(3) Uani 1 1 d .
H4A H 0.9743 0.5769 1.2929 0.045 Uiso 1 1 calc R
C5A C 1.0094(7) 0.5198(5) 1.2007(11) 0.037(4) Uani 1 1 d .
H5A H 1.0082 0.5398 1.1396 0.044 Uiso 1 1 calc R
C6A C 0.9681(6) 0.5329(5) 0.7008(11) 0.029(3) Uani 1 1 d .
H6A H 0.9530 0.5474 0.6403 0.035 Uiso 1 1 calc R
C1B C 0.9526(6) 0.6609(5) 0.6331(12) 0.031(3) Uani 1 1 d .
C2B C 1.0046(6) 0.6844(5) 0.6084(11) 0.030(3) Uani 1 1 d .
H2B H 1.0294 0.6948 0.6608 0.036 Uiso 1 1 calc R
C3B C 1.0197(6) 0.6925(5) 0.5041(11) 0.030(3) Uani 1 1 d .
H3B H 1.0548 0.7077 0.4887 0.036 Uiso 1 1 calc R
C4B C 0.9844(7) 0.6785(5) 0.4253(12) 0.036(4) Uani 1 1 d .
H4B H 0.9950 0.6845 0.3569 0.043 Uiso 1 1 calc R
C5B C 0.9323(7) 0.6552(5) 0.4482(12) 0.038(4) Uani 1 1 d .
H5B H 0.9079 0.6448 0.3952 0.045 Uiso 1 1 calc R
C6B C 0.9167(5) 0.6473(5) 0.5533(12) 0.029(3) Uani 1 1 d .
H6B H 0.8813 0.6327 0.5686 0.035 Uiso 1 1 calc R
Ge1 Ge 0.96565(7) 0.77408(6) 1.16384(13) 0.0366(4) Uani 1 1 d .
Ge2 Ge 1.06248(6) 0.72578(6) 1.16998(12) 0.0312(3) Uani 1 1 d .
Ge3 Ge 0.97233(6) 0.67918(5) 1.07588(12) 0.0282(3) Uani 1 1 d .
Ge4 Ge 0.95110(6) 0.77816(6) 0.96387(12) 0.0307(3) Uani 1 1 d .
Ge5 Ge 1.04108(7) 0.82680(5) 1.05765(13) 0.0338(4) Uani 1 1 d .
Ge6 Ge 1.04641(7) 0.79428(6) 0.86084(12) 0.0331(4) Uani 1 1 d .
Ge7 Ge 1.01034(6) 0.69686(5) 0.88774(10) 0.0272(3) Uani 1 1 d .
Ge8 Ge 1.07692(6) 0.65436(5) 1.01976(12) 0.0313(3) Uani 1 1 d .
Ge9 Ge 1.11198(6) 0.75217(6) 0.99707(12) 0.0318(3) Uani 1 1 d .
C1 C 1.1918(6) 0.7682(6) 1.0156(12) 0.032(3) Uiso 1 1 d .
C2 C 1.2158(7) 0.8152(6) 0.9767(12) 0.036(3) Uani 1 1 d .
H2 H 1.1928 0.8413 0.9463 0.043 Uiso 1 1 calc R
C3 C 1.2736(6) 0.8238(6) 0.9823(12) 0.039(4) Uani 1 1 d .
H3 H 1.2882 0.8562 0.9572 0.047 Uiso 1 1 calc R
C4 C 1.3097(7) 0.7870(8) 1.0227(15) 0.055(5) Uani 1 1 d .
H4 H 1.3485 0.7934 1.0246 0.066 Uiso 1 1 calc R
C5 C 1.2871(6) 0.7402(6) 1.0607(13) 0.038(4) Uani 1 1 d .
H5 H 1.3109 0.7145 1.0903 0.045 Uiso 1 1 calc R
C6 C 1.2295(7) 0.7303(6) 1.0559(12) 0.041(4) Uani 1 1 d .
H6 H 1.2156 0.6974 1.0803 0.049 Uiso 1 1 calc R
K1 K 0.76456(12) 0.88157(10) 0.5548(2) 0.0260(6) Uani 1 1 d .
O11 O 0.6710(4) 0.8857(3) 0.6871(7) 0.026(2) Uani 1 1 d .
O12 O 0.6939(4) 0.8530(4) 0.3878(7) 0.034(2) Uani 1 1 d .
O13 O 0.7543(4) 0.8021(4) 0.7047(7) 0.029(2) Uani 1 1 d .
O14 O 0.8016(4) 0.8039(4) 0.4122(8) 0.038(2) Uani 1 1 d .
O15 O 0.8672(7) 0.9330(5) 0.6300(12) 0.080(5) Uani 1 1 d .
O16 O 0.7845(4) 0.9925(4) 0.5158(10) 0.046(3) Uani 1 1 d .
N11 N 0.6672(5) 0.9531(4) 0.5006(9) 0.031(3) Uiso 1 1 d .
N12 N 0.8653(5) 0.8146(4) 0.6072(9) 0.029(3) Uani 1 1 d .
C101 C 0.7096(6) 0.8093(5) 0.7776(10) 0.030(3) Uani 1 1 d .
H10A H 0.7216 0.8339 0.8319 0.036 Uiso 1 1 calc R
H10B H 0.7001 0.7748 0.8092 0.036 Uiso 1 1 calc R
C102 C 0.6197(7) 0.9126(6) 0.6544(12) 0.041(4) Uani 1 1 d .
H10C H 0.5971 0.9223 0.7145 0.049 Uiso 1 1 calc R
H10D H 0.5974 0.8884 0.6114 0.049 Uiso 1 1 calc R
C103 C 0.8483(6) 0.7698(5) 0.6738(12) 0.035(3) Uani 1 1 d .
H10E H 0.8817 0.7555 0.7082 0.042 Uiso 1 1 calc R
H10F H 0.8326 0.7411 0.6312 0.042 Uiso 1 1 calc R
C104 C 0.6289(7) 0.9267(6) 0.4195(13) 0.042(4) Uani 1 1 d .
H10G H 0.6067 0.9545 0.3852 0.051 Uiso 1 1 calc R
H10H H 0.6029 0.9020 0.4536 0.051 Uiso 1 1 calc R
C105 C 0.8883(6) 0.7958(6) 0.5063(12) 0.034(3) Uani 1 1 d .
H10I H 0.9192 0.7708 0.5191 0.041 Uiso 1 1 calc R
H10J H 0.9035 0.8267 0.4692 0.041 Uiso 1 1 calc R
C106 C 0.6635(8) 0.8956(6) 0.3386(11) 0.041(4) Uani 1 1 d .
H10K H 0.6384 0.8807 0.2864 0.049 Uiso 1 1 calc R
H10L H 0.6899 0.9200 0.3046 0.049 Uiso 1 1 calc R
C107 C 0.7385(7) 1.0260(6) 0.5177(13) 0.043(4) Uani 1 1 d .
H10M H 0.7488 1.0610 0.4892 0.051 Uiso 1 1 calc R
H10N H 0.7265 1.0313 0.5887 0.051 Uiso 1 1 calc R
C108 C 0.9083(7) 0.8478(6) 0.6596(13) 0.044(4) Uani 1 1 d .
H10O H 0.9444 0.8290 0.6556 0.053 Uiso 1 1 calc R
H10P H 0.8983 0.8505 0.7322 0.053 Uiso 1 1 calc R
C109 C 0.8057(6) 0.7856(5) 0.7538(11) 0.028(3) Uiso 1 1 d .
H10Q H 0.7983 0.7551 0.7992 0.034 Uiso 1 1 calc R
H10R H 0.8205 0.8151 0.7954 0.034 Uiso 1 1 calc R
C110 C 0.6346(8) 0.9629(6) 0.5941(12) 0.047(4) Uani 1 1 d .
H11A H 0.5998 0.9815 0.5753 0.056 Uiso 1 1 calc R
H11B H 0.6561 0.9870 0.6387 0.056 Uiso 1 1 calc R
C111 C 0.8449(7) 0.7683(6) 0.4396(12) 0.039(4) Uani 1 1 d .
H11C H 0.8631 0.7547 0.3773 0.047 Uiso 1 1 calc R
H11D H 0.8291 0.7377 0.4766 0.047 Uiso 1 1 calc R
C112 C 0.7544(7) 0.7776(6) 0.3625(12) 0.038(4) Uani 1 1 d .
H11E H 0.7326 0.7577 0.4136 0.046 Uiso 1 1 calc R
H11F H 0.7684 0.7518 0.3117 0.046 Uiso 1 1 calc R
C113 C 0.9163(8) 0.9035(7) 0.6183(14) 0.049(4) Uani 1 1 d .
H11G H 0.9470 0.9212 0.6551 0.059 Uiso 1 1 calc R
H11H H 0.9264 0.9017 0.5456 0.059 Uiso 1 1 calc R
C114 C 0.6585(6) 0.8320(5) 0.7229(12) 0.035(3) Uani 1 1 d .
H11I H 0.6485 0.8091 0.6646 0.042 Uiso 1 1 calc R
H11J H 0.6264 0.8330 0.7700 0.042 Uiso 1 1 calc R
C115 C 0.6913(7) 1.0029(5) 0.4572(12) 0.039(4) Uani 1 1 d .
H11K H 0.6615 1.0298 0.4519 0.047 Uiso 1 1 calc R
H11L H 0.7047 0.9953 0.3876 0.047 Uiso 1 1 calc R
C116 C 0.8329(7) 1.0166(7) 0.573(2) 0.088(9) Uani 1 1 d .
H11M H 0.8451 1.0490 0.5359 0.105 Uiso 1 1 calc R
H11N H 0.8198 1.0279 0.6405 0.105 Uiso 1 1 calc R
C117 C 0.8765(12) 0.9852(8) 0.585(3) 0.148(17) Uani 1 1 d .
H11O H 0.9039 1.0042 0.6270 0.177 Uiso 1 1 calc R
H11P H 0.8936 0.9797 0.5171 0.177 Uiso 1 1 calc R
C118 C 0.7174(8) 0.8178(6) 0.3107(11) 0.042(4) Uani 1 1 d .
H11Q H 0.7393 0.8388 0.2613 0.051 Uiso 1 1 calc R
H11R H 0.6873 0.7994 0.2737 0.051 Uiso 1 1 calc R
K2 K 0.80145(13) 1.06174(11) 0.9746(2) 0.0296(7) Uani 1 1 d .
O21 O 0.7167(4) 1.0634(3) 0.8117(8) 0.035(2) Uani 1 1 d .
O22 O 0.8010(4) 1.1455(4) 0.8254(7) 0.033(2) Uani 1 1 d .
O23 O 0.8166(4) 1.1362(3) 1.1371(7) 0.032(2) Uani 1 1 d .
O24 O 0.9137(4) 1.0229(4) 0.9418(9) 0.043(3) Uani 1 1 d .
O25 O 0.8230(4) 0.9499(3) 0.9771(8) 0.034(2) Uani 1 1 d .
O26 O 0.7178(4) 1.0707(4) 1.1301(8) 0.031(2) Uani 1 1 d .
N21 N 0.8989(5) 1.1426(5) 0.9662(10) 0.037(3) Uani 1 1 d .
N22 N 0.7026(5) 0.9830(4) 0.9842(9) 0.030(3) Uani 1 1 d .
C201 C 0.7096(7) 1.1171(5) 0.7708(13) 0.041(4) Uani 1 1 d .
H20A H 0.6933 1.1406 0.8232 0.050 Uiso 1 1 calc R
H20B H 0.6842 1.1163 0.7118 0.050 Uiso 1 1 calc R
C202 C 0.9218(7) 0.9669(6) 0.9796(13) 0.042(4) Uani 1 1 d .
H20C H 0.9191 0.9658 1.0545 0.050 Uiso 1 1 calc R
H20D H 0.9588 0.9535 0.9593 0.050 Uiso 1 1 calc R
C203 C 0.9560(6) 1.0576(6) 0.9838(14) 0.043(4) Uani 1 1 d .
H20E H 0.9934 1.0430 0.9691 0.052 Uiso 1 1 calc R
H20F H 0.9516 1.0600 1.0583 0.052 Uiso 1 1 calc R
C204 C 0.7353(6) 1.1007(6) 1.2225(11) 0.031(3) Uani 1 1 d .
H20G H 0.7607 1.0788 1.2643 0.037 Uiso 1 1 calc R
H20H H 0.7025 1.1101 1.2641 0.037 Uiso 1 1 calc R
C205 C 0.7781(6) 0.9142(6) 0.9433(14) 0.041(4) Uani 1 1 d .
H20I H 0.7889 0.8767 0.9546 0.049 Uiso 1 1 calc R
H20J H 0.7708 0.9193 0.8700 0.049 Uiso 1 1 calc R
C206 C 0.7654(7) 1.1518(5) 1.1859(12) 0.039(4) Uani 1 1 d .
H20K H 0.7415 1.1715 1.1376 0.047 Uiso 1 1 calc R
H20L H 0.7734 1.1753 1.2444 0.047 Uiso 1 1 calc R
C207 C 0.6730(6) 0.9827(5) 0.8834(11) 0.031(3) Uani 1 1 d .
H20M H 0.6366 0.9647 0.8910 0.038 Uiso 1 1 calc R
H20N H 0.6952 0.9623 0.8336 0.038 Uiso 1 1 calc R
C208 C 0.6636(6) 1.0404(6) 0.8426(12) 0.034(3) Uani 1 1 d .
H20O H 0.6379 1.0395 0.7839 0.041 Uiso 1 1 calc R
H20P H 0.6465 1.0626 0.8963 0.041 Uiso 1 1 calc R
C209 C 0.6627(6) 0.9981(5) 1.0668(11) 0.034(3) Uani 1 1 d .
H20Q H 0.6360 1.0243 1.0394 0.041 Uiso 1 1 calc R
H20R H 0.6414 0.9661 1.0870 0.041 Uiso 1 1 calc R
C210 C 0.7657(7) 1.1384(6) 0.7385(12) 0.037(4) Uani 1 1 d .
H21A H 0.7833 1.1133 0.6904 0.045 Uiso 1 1 calc R
H21B H 0.7608 1.1729 0.7033 0.045 Uiso 1 1 calc R
C211 C 0.9500(7) 1.1135(6) 0.9355(16) 0.052(5) Uani 1 1 d .
H21C H 0.9828 1.1351 0.9545 0.062 Uiso 1 1 calc R
H21D H 0.9501 1.1097 0.8607 0.062 Uiso 1 1 calc R
C212 C 0.8877(7) 1.1825(6) 0.8932(12) 0.039(4) Uani 1 1 d .
H21E H 0.9234 1.1985 0.8717 0.047 Uiso 1 1 calc R
H21F H 0.8656 1.2109 0.9261 0.047 Uiso 1 1 calc R
C213 C 0.8560(7) 1.1634(6) 0.7968(13) 0.046(4) Uani 1 1 d .
H21G H 0.8531 1.1928 0.7474 0.055 Uiso 1 1 calc R
H21H H 0.8767 1.1339 0.7643 0.055 Uiso 1 1 calc R
C214 C 0.8520(7) 1.1833(6) 1.1207(13) 0.042(4) Uani 1 1 d .
H21I H 0.8598 1.2010 1.1863 0.051 Uiso 1 1 calc R
H21J H 0.8329 1.2090 1.0757 0.051 Uiso 1 1 calc R
C215 C 0.7261(6) 0.9277(5) 1.0052(11) 0.031(3) Uani 1 1 d .
H21K H 0.6970 0.9009 0.9903 0.037 Uiso 1 1 calc R
H21L H 0.7352 0.9249 1.0783 0.037 Uiso 1 1 calc R
C216 C 0.8751(6) 0.9320(5) 0.9311(15) 0.041(4) Uani 1 1 d .
H21M H 0.8742 0.9370 0.8566 0.049 Uiso 1 1 calc R
H21N H 0.8816 0.8940 0.9458 0.049 Uiso 1 1 calc R
C217 C 0.6894(6) 1.0209(5) 1.1587(12) 0.036(3) Uani 1 1 d .
H21O H 0.6610 1.0282 1.2112 0.044 Uiso 1 1 calc R
H21P H 0.7167 0.9954 1.1869 0.044 Uiso 1 1 calc R
C218 C 0.9051(7) 1.1649(5) 1.0728(13) 0.042(4) Uani 1 1 d .
H21Q H 0.9219 1.1373 1.1166 0.050 Uiso 1 1 calc R
H21R H 0.9313 1.1952 1.0704 0.050 Uiso 1 1 calc R
C7 C 0.8544(9) 0.9000(7) 1.2352(19) 0.076(7) Uani 1 1 d .
H7A H 0.8796 0.8698 1.2265 0.114 Uiso 1 1 calc R
H7B H 0.8325 0.9049 1.1732 0.114 Uiso 1 1 calc R
H7C H 0.8293 0.8931 1.2923 0.114 Uiso 1 1 calc R
C8 C 0.8880(8) 0.9500(6) 1.2563(15) 0.053(5) Uani 1 1 d .
C9 C 0.8625(10) 0.9999(8) 1.271(2) 0.083(8) Uani 1 1 d .
H9 H 0.8232 1.0028 1.2659 0.100 Uiso 1 1 calc R
C10 C 0.8949(9) 1.0462(7) 1.2925(18) 0.066(5) Uani 1 1 d .
H10 H 0.8773 1.0791 1.3070 0.079 Uiso 1 1 calc R
C11 C 1.0476(8) 0.9576(7) 0.7920(15) 0.054(4) Uani 1 1 d .
H11 H 1.0256 0.9267 0.8021 0.064 Uiso 1 1 calc R
C12 C 1.0212(8) 1.0084(6) 0.7762(12) 0.047(4) Uani 1 1 d .
H12 H 0.9819 1.0112 0.7781 0.056 Uiso 1 1 calc R
C13 C 1.0536(7) 1.0530(6) 0.7582(16) 0.052(5) Uani 1 1 d .
H13 H 1.0360 1.0863 0.7469 0.063 Uiso 1 1 calc R

loop_
_atom_site_aniso_label
_atom_site_aniso_U_11
_atom_site_aniso_U_22
_atom_site_aniso_U_33
_atom_site_aniso_U_23
_atom_site_aniso_U_13
_atom_site_aniso_U_12
Sb1 0.0321(5) 0.0195(4) 0.0268(5) -0.0010(4) -0.0008(4) 0.0015(3)
C1A 0.030(6) 0.025(6) 0.010(6) 0.000(5) -0.001(6) -0.003(5)
C2A 0.033(8) 0.032(7) 0.035(9) 0.002(6) 0.013(7) -0.008(6)
C3A 0.047(9) 0.015(6) 0.037(9) -0.021(6) 0.004(7) -0.007(6)
C4A 0.039(8) 0.013(6) 0.060(10) -0.005(7) -0.003(8) 0.011(5)
C5A 0.077(11) 0.013(6) 0.020(7) 0.003(5) -0.008(7) -0.003(7)
C6A 0.043(8) 0.025(7) 0.021(7) 0.003(5) -0.003(6) -0.002(6)
C1B 0.043(8) 0.010(6) 0.039(9) 0.002(5) -0.002(7) 0.009(6)
C2B 0.037(8) 0.020(6) 0.034(8) 0.000(6) -0.002(6) 0.002(6)
C3B 0.045(8) 0.020(6) 0.024(7) 0.001(6) 0.005(6) -0.001(6)
C4B 0.059(10) 0.021(7) 0.027(8) 0.009(6) -0.011(7) -0.003(6)
C5B 0.052(10) 0.023(7) 0.038(9) -0.004(6) -0.012(7) 0.002(6)
C6B 0.023(7) 0.018(6) 0.046(9) -0.010(6) -0.010(6) 0.006(5)
Ge1 0.0463(9) 0.0337(8) 0.0297(8) -0.0050(7) 0.0055(7) 0.0049(7)
Ge2 0.0401(8) 0.0295(7) 0.0241(8) 0.0003(6) -0.0035(7) -0.0022(6)
Ge3 0.0343(8) 0.0227(7) 0.0276(8) 0.0022(6) -0.0013(7) 0.0008(6)
Ge4 0.0380(8) 0.0232(7) 0.0310(8) 0.0023(6) -0.0029(7) 0.0062(6)
Ge5 0.0497(9) 0.0203(7) 0.0314(9) -0.0049(6) -0.0005(7) -0.0021(6)
Ge6 0.0484(9) 0.0261(7) 0.0247(8) 0.0041(6) -0.0011(7) -0.0052(7)
Ge7 0.0426(8) 0.0209(7) 0.0182(7) -0.0018(5) -0.0015(6) -0.0012(6)
Ge8 0.0367(8) 0.0218(7) 0.0353(9) -0.0021(6) -0.0026(7) 0.0036(6)
Ge9 0.0422(8) 0.0301(7) 0.0231(7) 0.0019(6) 0.0034(7) 0.0066(6)
C2 0.049(9) 0.031(7) 0.028(8) -0.008(6) 0.004(7) 0.001(6)
C3 0.042(9) 0.042(9) 0.034(9) -0.030(7) 0.015(7) -0.009(7)
C4 0.029(8) 0.074(12) 0.063(13) -0.033(10) 0.007(8) -0.002(8)
C5 0.024(7) 0.038(8) 0.051(10) -0.015(8) 0.002(7) 0.000(6)
C6 0.069(11) 0.035(8) 0.018(7) 0.003(7) -0.013(7) 0.015(7)
K1 0.0376(16) 0.0174(12) 0.0230(15) -0.0024(12) 0.0016(13) -0.0003(11)
O11 0.035(5) 0.022(4) 0.021(5) -0.003(4) 0.005(4) 0.005(4)
O12 0.047(6) 0.028(5) 0.026(5) -0.004(4) -0.006(5) -0.001(4)
O13 0.042(6) 0.021(4) 0.025(5) 0.000(4) 0.007(4) 0.002(4)
O14 0.039(6) 0.028(5) 0.047(7) 0.003(5) -0.005(5) 0.013(4)
O15 0.112(12) 0.024(6) 0.103(12) 0.013(7) -0.067(10) -0.019(7)
O16 0.048(6) 0.022(5) 0.068(8) 0.013(5) 0.000(6) -0.002(5)
N12 0.044(7) 0.017(5) 0.024(6) -0.007(5) -0.004(5) -0.006(5)
C101 0.059(9) 0.020(6) 0.011(7) 0.000(5) 0.006(6) -0.008(6)
C102 0.052(9) 0.038(8) 0.033(9) 0.006(7) 0.005(8) 0.010(7)
C103 0.049(9) 0.016(6) 0.040(9) 0.002(6) -0.006(7) 0.009(6)
C104 0.039(9) 0.044(9) 0.044(10) -0.012(8) -0.005(7) 0.010(7)
C105 0.042(8) 0.033(7) 0.027(8) 0.000(6) -0.002(7) 0.002(6)
C106 0.081(12) 0.028(8) 0.012(7) -0.006(6) -0.010(7) 0.015(7)
C107 0.057(10) 0.028(7) 0.043(10) 0.002(7) -0.009(8) -0.016(7)
C108 0.060(10) 0.043(9) 0.030(9) 0.002(7) -0.008(8) 0.007(8)
C110 0.071(11) 0.034(8) 0.035(9) 0.004(7) -0.007(8) 0.011(8)
C111 0.046(9) 0.037(8) 0.035(9) 0.005(7) 0.004(7) 0.006(7)
C112 0.050(9) 0.032(8) 0.032(9) -0.015(7) -0.001(7) 0.004(7)
C113 0.060(11) 0.041(9) 0.047(10) 0.002(8) -0.008(9) -0.025(8)
C114 0.041(8) 0.029(7) 0.034(9) 0.017(6) -0.002(7) -0.012(6)
C115 0.073(11) 0.010(6) 0.035(9) 0.001(6) -0.007(8) 0.005(6)
C116 0.044(11) 0.030(9) 0.19(3) 0.042(13) -0.043(14) -0.018(8)
C117 0.11(2) 0.040(12) 0.29(5) 0.047(19) -0.11(3) -0.030(13)
C118 0.075(12) 0.037(8) 0.014(8) -0.014(6) -0.001(7) 0.004(8)
K2 0.0487(18) 0.0178(13) 0.0224(16) -0.0014(12) 0.0026(14) -0.0026(12)
O21 0.053(6) 0.016(4) 0.035(6) 0.003(4) 0.004(5) 0.001(4)
O22 0.046(6) 0.023(5) 0.029(6) 0.000(4) -0.001(4) -0.005(4)
O23 0.055(6) 0.016(4) 0.025(5) -0.001(4) -0.004(5) -0.001(4)
O24 0.035(6) 0.033(5) 0.061(8) -0.007(5) 0.000(5) -0.001(4)
O25 0.037(5) 0.024(5) 0.040(6) -0.011(4) 0.009(5) 0.003(4)
O26 0.037(5) 0.025(5) 0.032(6) -0.007(4) 0.000(4) -0.004(4)
N21 0.043(7) 0.028(6) 0.040(8) 0.002(5) -0.003(6) -0.007(5)
N22 0.035(6) 0.019(5) 0.035(7) 0.000(5) 0.001(5) 0.001(5)
C201 0.062(10) 0.016(6) 0.046(10) -0.002(6) -0.010(8) 0.001(6)
C202 0.045(9) 0.033(8) 0.047(10) 0.013(7) -0.003(8) -0.003(7)
C203 0.042(9) 0.032(8) 0.056(11) 0.000(7) -0.003(8) -0.010(7)
C204 0.041(8) 0.031(7) 0.021(7) -0.004(6) 0.001(6) 0.002(6)
C205 0.035(8) 0.020(7) 0.067(12) -0.005(7) -0.011(8) 0.001(6)
C206 0.068(10) 0.014(6) 0.035(9) -0.006(6) -0.005(8) 0.005(6)
C207 0.037(8) 0.027(7) 0.030(8) -0.006(6) 0.006(6) -0.006(6)
C208 0.032(8) 0.044(9) 0.026(8) 0.000(6) 0.003(6) -0.002(6)
C209 0.047(8) 0.028(7) 0.028(8) 0.003(6) 0.006(7) -0.013(6)
C210 0.057(10) 0.024(7) 0.031(9) -0.002(6) 0.013(8) 0.001(7)
C211 0.052(10) 0.027(8) 0.075(13) -0.007(8) 0.004(9) -0.007(7)
C212 0.055(9) 0.023(7) 0.040(9) -0.013(6) -0.001(8) -0.009(6)
C213 0.070(11) 0.038(8) 0.031(9) -0.009(7) 0.006(9) -0.003(8)
C214 0.061(11) 0.022(7) 0.044(10) -0.002(7) -0.011(8) -0.004(7)
C215 0.051(9) 0.024(7) 0.017(7) -0.001(6) 0.008(6) -0.006(6)
C216 0.026(8) 0.019(7) 0.077(12) -0.010(7) 0.011(8) 0.003(6)
C217 0.042(8) 0.026(7) 0.041(9) 0.016(7) 0.008(7) -0.001(6)
C218 0.072(11) 0.014(6) 0.039(9) 0.012(6) -0.013(8) -0.016(7)
C7 0.069(14) 0.043(10) 0.12(2) 0.023(11) -0.016(13) -0.022(10)
C8 0.067(12) 0.033(9) 0.060(12) 0.013(8) -0.008(9) -0.011(8)
C9 0.074(14) 0.062(13) 0.11(2) 0.042(14) 0.014(14) 0.034(11)
C10 0.077(14) 0.041(10) 0.080(15) 0.015(11) 0.013(12) 0.005(9)
C11 0.059(11) 0.045(9) 0.057(12) -0.016(9) 0.016(10) 0.004(8)
C12 0.069(11) 0.048(9) 0.023(8) 0.009(7) 0.007(8) 0.006(8)
C13 0.048(10) 0.026(8) 0.082(15) 0.005(8) 0.007(9) 0.008(7)

loop_
_atom_type_symbol
_atom_type_description
_atom_type_scat_dispersion_real
_atom_type_scat_dispersion_imag
_atom_type_scat_source
C C 0.0033 0.0016 'International Tables Vol C Tables 4.2.6.8 and 6.1.1.4'
N N 0.0061 0.0033 'International Tables Vol C Tables 4.2.6.8 and 6.1.1.4'
O O 0.0106 0.0060 'International Tables Vol C Tables 4.2.6.8 and 6.1.1.4'
K K 0.2009 0.2494 'International Tables Vol C Tables 4.2.6.8 and 6.1.1.4'
Ge Ge 0.1547 1.8001 'International Tables Vol C Tables 4.2.6.8 and 6.1.1.4'
Sb Sb -0.5866 1.5461 'International Tables Vol C Tables 4.2.6.8 and 6.1.1.4'
H H 0.0000 0.0000 'International Tables Vol C Tables 4.2.6.8 and 6.1.1.4'

loop_
_geom_angle_atom_site_label_1
_geom_angle_atom_site_label_2
_geom_angle_atom_site_label_3
_geom_angle
_geom_angle_site_symmetry_1
_geom_angle_site_symmetry_3
C1B Sb1 C1A 93.1(5) . .
C1B Sb1 Ge7 98.2(4) . .
C1A Sb1 Ge7 96.9(3) . .
C2A C1A C6A 120.0(12) . .
C2A C1A Sb1 120.8(10) . .
C6A C1A Sb1 119.0(9) . .
C1A C2A C3A 120.5(14) . 2_764
C2A C3A C4A 120.5(13) 2_765 .
C5A C4A C3A 119.2(11) . .
C4A C5A C6A 119.7(13) . 2_765
C1A C6A C5A 120.0(13) . 2_764
C6B C1B C2B 118.2(14) . .
C6B C1B Sb1 119.4(11) . .
C2B C1B Sb1 122.4(11) . .
C1B C2B C3B 120.1(13) . .
C4B C3B C2B 121.7(14) . .
C3B C4B C5B 119.2(14) . .
C4B C5B C6B 119.3(13) . .
C1B C6B C5B 121.5(13) . .
Ge2 Ge1 Ge5 68.92(6) . .
Ge2 Ge1 Ge4 99.50(7) . .
Ge5 Ge1 Ge4 63.10(6) . .
Ge2 Ge1 Ge3 62.92(6) . .
Ge5 Ge1 Ge3 100.28(7) . .
Ge4 Ge1 Ge3 67.12(6) . .
Ge1 Ge2 Ge9 104.81(7) . .
Ge1 Ge2 Ge8 113.57(7) . .
Ge9 Ge2 Ge8 58.61(6) . .
Ge1 Ge2 Ge3 59.07(6) . .
Ge9 Ge2 Ge3 94.23(7) . .
Ge8 Ge2 Ge3 59.23(5) . .
Ge1 Ge2 Ge5 55.84(6) . .
Ge9 Ge2 Ge5 55.89(5) . .
Ge8 Ge2 Ge5 103.07(7) . .
Ge3 Ge2 Ge5 90.21(6) . .
Ge1 Ge3 Ge7 105.93(7) . .
Ge1 Ge3 Ge8 112.57(7) . .
Ge7 Ge3 Ge8 57.73(6) . .
Ge1 Ge3 Ge2 58.01(6) . .
Ge7 Ge3 Ge2 94.38(6) . .
Ge8 Ge3 Ge2 59.20(6) . .
Ge1 Ge3 Ge4 56.44(5) . .
Ge7 Ge3 Ge4 56.93(5) . .
Ge8 Ge3 Ge4 102.75(6) . .
Ge2 Ge3 Ge4 90.11(6) . .
Ge1 Ge4 Ge7 105.68(7) . .
Ge1 Ge4 Ge6 113.11(7) . .
Ge7 Ge4 Ge6 58.36(5) . .
Ge1 Ge4 Ge5 58.25(6) . .
Ge7 Ge4 Ge5 95.05(6) . .
Ge6 Ge4 Ge5 59.62(6) . .
Ge1 Ge4 Ge3 56.44(5) . .
Ge7 Ge4 Ge3 56.64(5) . .
Ge6 Ge4 Ge3 103.44(6) . .
Ge5 Ge4 Ge3 90.85(6) . .
Ge1 Ge5 Ge9 104.14(7) . .
Ge1 Ge5 Ge6 112.63(7) . .
Ge9 Ge5 Ge6 58.11(6) . .
Ge1 Ge5 Ge4 58.64(6) . .
Ge9 Ge5 Ge4 93.18(6) . .
Ge6 Ge5 Ge4 58.70(6) . .
Ge1 Ge5 Ge2 55.24(5) . .
Ge9 Ge5 Ge2 55.73(5) . .
Ge6 Ge5 Ge2 101.99(6) . .
Ge4 Ge5 Ge2 88.83(6) . .
Ge9 Ge6 Ge7 74.23(6) . .
Ge9 Ge6 Ge4 96.14(7) . .
Ge7 Ge6 Ge4 60.67(6) . .
Ge9 Ge6 Ge5 59.76(6) . .
Ge7 Ge6 Ge5 97.86(6) . .
Ge4 Ge6 Ge5 61.68(6) . .
Ge8 Ge7 Ge6 105.74(7) . .
Ge8 Ge7 Ge3 61.47(6) . .
Ge6 Ge7 Ge3 113.14(7) . .
Ge8 Ge7 Ge4 113.03(7) . .
Ge6 Ge7 Ge4 60.97(6) . .
Ge3 Ge7 Ge4 66.43(6) . .
Ge8 Ge7 Sb1 124.22(7) . .
Ge6 Ge7 Sb1 129.85(7) . .
Ge3 Ge7 Sb1 95.61(6) . .
Ge4 Ge7 Sb1 99.17(6) . .
Ge7 Ge8 Ge9 74.64(6) . .
Ge7 Ge8 Ge2 97.91(6) . .
Ge9 Ge8 Ge2 59.91(6) . .
Ge7 Ge8 Ge3 60.80(6) . .
Ge9 Ge8 Ge3 96.57(6) . .
Ge2 Ge8 Ge3 61.58(6) . .
C1 Ge9 Ge6 126.0(4) . .
C1 Ge9 Ge8 119.4(4) . .
Ge6 Ge9 Ge8 105.36(7) . .
C1 Ge9 Ge2 112.4(5) . .
Ge6 Ge9 Ge2 114.80(8) . .
Ge8 Ge9 Ge2 61.47(6) . .
C1 Ge9 Ge5 116.2(4) . .
Ge6 Ge9 Ge5 62.13(6) . .
Ge8 Ge9 Ge5 115.01(7) . .
Ge2 Ge9 Ge5 68.38(6) . .
C2 C1 C6 115.9(14) . .
C2 C1 Ge9 121.6(11) . .
C6 C1 Ge9 121.9(11) . .
C3 C2 C1 120.9(15) . .
C4 C3 C2 122.7(16) . .
C3 C4 C5 117.5(15) . .
C4 C5 C6 121.3(15) . .
C5 C6 C1 121.7(15) . .
O13 K1 O11 61.9(3) . .
O13 K1 O14 90.1(3) . .
O11 K1 O14 132.4(3) . .
O13 K1 O12 107.9(3) . .
O11 K1 O12 90.6(3) . .
O14 K1 O12 60.6(3) . .
O13 K1 O16 145.8(3) . .
O11 K1 O16 101.9(3) . .
O14 K1 O16 119.6(3) . .
O12 K1 O16 101.8(3) . .
O13 K1 O15 98.6(3) . .
O11 K1 O15 116.0(4) . .
O14 K1 O15 105.1(4) . .
O12 K1 O15 149.3(4) . .
O16 K1 O15 59.7(3) . .
O13 K1 N12 61.1(3) . .
O11 K1 N12 120.9(3) . .
O14 K1 N12 61.3(3) . .
O12 K1 N12 120.5(3) . .
O16 K1 N12 116.5(3) . .
O15 K1 N12 60.0(3) . .
O13 K1 N11 121.1(3) . .
O11 K1 N11 60.8(3) . .
O14 K1 N11 119.5(3) . .
O12 K1 N11 60.8(3) . .
O16 K1 N11 60.8(3) . .
O15 K1 N11 117.5(3) . .
N12 K1 N11 177.3(3) . .
O13 K1 C114 42.5(3) . .
O11 K1 C114 22.6(3) . .
O14 K1 C114 112.9(3) . .
O12 K1 C114 88.0(3) . .
O16 K1 C114 124.3(3) . .
O15 K1 C114 122.5(4) . .
N12 K1 C114 103.6(3) . .
N11 K1 C114 78.6(3) . .
C114 O11 C102 110.3(10) . .
C114 O11 K1 109.0(8) . .
C102 O11 K1 120.1(8) . .
C106 O12 C118 109.4(10) . .
C106 O12 K1 117.1(8) . .
C118 O12 K1 117.0(9) . .
C101 O13 C109 111.8(10) . .
C101 O13 K1 116.0(7) . .
C109 O13 K1 116.0(7) . .
C111 O14 C112 113.4(11) . .
C111 O14 K1 119.6(9) . .
C112 O14 K1 111.2(8) . .
C113 O15 C117 107.6(19) . .
C113 O15 K1 115.7(9) . .
C117 O15 K1 112.6(12) . .
C107 O16 C116 111.2(12) . .
C107 O16 K1 116.8(8) . .
C116 O16 K1 115.5(8) . .
C110 N11 C115 112.7(12) . .
C110 N11 C104 109.1(12) . .
C115 N11 C104 108.9(12) . .
C110 N11 K1 108.2(9) . .
C115 N11 K1 106.7(8) . .
C104 N11 K1 111.3(8) . .
C103 N12 C108 110.0(11) . .
C103 N12 C105 112.4(10) . .
C108 N12 C105 109.0(12) . .
C103 N12 K1 109.7(8) . .
C108 N12 K1 110.3(8) . .
C105 N12 K1 105.4(8) . .
O13 C101 C114 109.2(11) . .
O11 C102 C110 109.5(13) . .
N12 C103 C109 113.3(11) . .
N11 C104 C106 111.5(12) . .
N12 C105 C111 113.4(12) . .
O12 C106 C104 109.5(12) . .
O16 C107 C115 111.0(13) . .
N12 C108 C113 116.0(13) . .
O13 C109 C103 109.8(11) . .
N11 C110 C102 114.6(13) . .
O14 C111 C105 111.2(12) . .
O14 C112 C118 110.8(12) . .
O15 C113 C108 110.1(14) . .
O11 C114 C101 109.3(11) . .
O11 C114 K1 48.4(6) . .
C101 C114 K1 81.3(8) . .
N11 C115 C107 114.5(12) . .
C117 C116 O16 115(2) . .
C116 C117 O15 118(2) . .
O12 C118 C112 108.7(11) . .
O25 K2 O23 127.7(3) . .
O25 K2 O26 101.3(3) . .
O23 K2 O26 60.5(3) . .
O25 K2 O22 136.7(3) . .
O23 K2 O22 91.8(3) . .
O26 K2 O22 115.1(3) . .
O25 K2 O24 60.2(3) . .
O23 K2 O24 102.3(3) . .
O26 K2 O24 141.4(3) . .
O22 K2 O24 98.5(3) . .
O25 K2 O21 98.5(3) . .
O23 K2 O21 128.2(3) . .
O26 K2 O21 91.9(3) . .
O22 K2 O21 59.5(3) . .
O24 K2 O21 122.5(3) . .
O25 K2 N22 60.6(3) . .
O23 K2 N22 119.0(3) . .
O26 K2 N22 59.0(3) . .
O22 K2 N22 119.5(3) . .
O24 K2 N22 120.3(3) . .
O21 K2 N22 60.6(3) . .
O25 K2 N21 120.5(3) . .
O23 K2 N21 60.2(3) . .
O26 K2 N21 120.1(3) . .
O22 K2 N21 60.0(3) . .
O24 K2 N21 60.8(3) . .
O21 K2 N21 119.0(3) . .
N22 K2 N21 178.8(3) . .
C208 O21 C201 111.6(11) . .
C208 O21 K2 113.3(8) . .
C201 O21 K2 111.1(8) . .
C210 O22 C213 111.8(11) . .
C210 O22 K2 117.1(8) . .
C213 O22 K2 113.6(9) . .
C206 O23 C214 109.9(10) . .
C206 O23 K2 113.7(8) . .
C214 O23 K2 119.3(8) . .
C203 O24 C202 110.3(11) . .
C203 O24 K2 113.2(9) . .
C202 O24 K2 112.7(8) . .
C216 O25 C205 108.4(10) . .
C216 O25 K2 116.9(7) . .
C205 O25 K2 117.6(8) . .
C217 O26 C204 110.6(10) . .
C217 O26 K2 116.0(8) . .
C204 O26 K2 115.0(7) . .
C212 N21 C211 108.8(13) . .
C212 N21 C218 112.5(11) . .
C211 N21 C218 110.6(13) . .
C212 N21 K2 110.2(9) . .
C211 N21 K2 108.2(8) . .
C218 N21 K2 106.5(8) . .
C209 N22 C207 109.8(11) . .
C209 N22 C215 109.6(10) . .
C207 N22 C215 109.3(10) . .
C209 N22 K2 111.0(7) . .
C207 N22 K2 109.3(8) . .
C215 N22 K2 107.8(8) . .
O21 C201 C210 109.1(12) . .
O24 C202 C216 107.3(12) . .
O24 C203 C211 108.9(13) . .
O26 C204 C206 107.3(11) . .
O25 C205 C215 107.6(12) . .
O23 C206 C204 108.2(10) . .
N22 C207 C208 111.5(11) . .
O21 C208 C207 109.7(11) . .
C217 C209 N22 114.3(12) . .
O22 C210 C201 110.3(12) . .
N21 C211 C203 114.3(14) . .
N21 C212 C213 115.2(12) . .
O22 C213 C212 109.3(13) . .
O23 C214 C218 107.8(11) . .
N22 C215 C205 114.1(11) . .
O25 C216 C202 105.9(12) . .
O26 C217 C209 108.7(11) . .
C214 C218 N21 114.8(13) . .
C13 C8 C9 118.8(17) 2_775 .
C13 C8 C7 119.4(17) 2_775 .
C9 C8 C7 121.8(19) . .
C8 C9 C10 120.9(19) . .
C11 C10 C9 119.2(18) 2_775 .
C10 C11 C12 120.0(17) 2_774 .
C13 C12 C11 119.7(17) . .
C12 C13 C8 121.3(15) . 2_774

loop_
_geom_bond_atom_site_label_1
_geom_bond_atom_site_label_2
_geom_bond_distance
_geom_bond_site_symmetry_2
Sb1 C1B 2.175(15) .
Sb1 C1A 2.200(12) .
Sb1 Ge7 2.6577(17) .
C1A C2A 1.359(19) .
C1A C6A 1.399(18) .
C2A C3A 1.387(19) 2_764
C3A C2A 1.387(19) 2_765
C3A C4A 1.40(2) .
C4A C5A 1.38(2) .
C5A C6A 1.404(19) 2_765
C6A C5A 1.404(19) 2_764
C1B C6B 1.38(2) .
C1B C2B 1.39(2) .
C2B C3B 1.406(19) .
C3B C4B 1.36(2) .
C4B C5B 1.39(2) .
C5B C6B 1.42(2) .
Ge1 Ge2 2.577(2) .
Ge1 Ge5 2.595(2) .
Ge1 Ge4 2.606(2) .
Ge1 Ge3 2.606(2) .
Ge2 Ge9 2.602(2) .
Ge2 Ge8 2.642(2) .
Ge2 Ge3 2.705(2) .
Ge2 Ge5 2.927(2) .
Ge3 Ge7 2.626(2) .
Ge3 Ge8 2.643(2) .
Ge3 Ge4 2.881(2) .
Ge4 Ge7 2.634(2) .
Ge4 Ge6 2.642(2) .
Ge4 Ge5 2.722(2) .
Ge5 Ge9 2.607(2) .
Ge5 Ge6 2.667(2) .
Ge6 Ge9 2.562(2) .
Ge6 Ge7 2.572(2) .
Ge7 Ge8 2.543(2) .
Ge8 Ge9 2.567(2) .
Ge9 C1 1.939(14) .
C1 C2 1.38(2) .
C1 C6 1.39(2) .
C2 C3 1.38(2) .
C3 C4 1.35(2) .
C4 C5 1.36(2) .
C5 C6 1.38(2) .
K1 O13 2.765(9) .
K1 O11 2.792(9) .
K1 O14 2.797(10) .
K1 O12 2.815(10) .
K1 O16 2.822(9) .
K1 O15 2.901(13) .
K1 N12 2.971(12) .
K1 N11 2.980(11) .
K1 C114 3.530(15) .
O11 C114 1.433(15) .
O11 C102 1.443(17) .
O12 C106 1.422(17) .
O12 C118 1.431(16) .
O13 C101 1.424(16) .
O13 C109 1.427(16) .
O14 C111 1.392(17) .
O14 C112 1.439(18) .
O15 C113 1.38(2) .
O15 C117 1.43(3) .
O16 C107 1.364(19) .
O16 C116 1.48(2) .
N11 C110 1.45(2) .
N11 C115 1.464(17) .
N11 C104 1.529(19) .
N12 C103 1.455(18) .
N12 C108 1.469(19) .
N12 C105 1.485(18) .
C101 C114 1.51(2) .
C102 C110 1.51(2) .
C103 C109 1.49(2) .
C104 C106 1.53(2) .
C105 C111 1.50(2) .
C107 C115 1.47(2) .
C108 C113 1.48(2) .
C112 C118 1.48(2) .
C116 C117 1.30(3) .
K2 O25 2.804(9) .
K2 O23 2.811(9) .
K2 O26 2.823(10) .
K2 O22 2.824(9) .
K2 O24 2.847(11) .
K2 O21 2.902(11) .
K2 N22 3.037(11) .
K2 N21 3.045(12) .
O21 C208 1.431(17) .
O21 C201 1.436(16) .
O22 C210 1.408(18) .
O22 C213 1.420(19) .
O23 C206 1.416(18) .
O23 C214 1.445(17) .
O24 C203 1.421(17) .
O24 C202 1.478(17) .
O25 C216 1.435(16) .
O25 C205 1.445(16) .
O26 C217 1.446(16) .
O26 C204 1.463(16) .
N21 C212 1.39(2) .
N21 C211 1.46(2) .
N21 C218 1.49(2) .
N22 C209 1.469(18) .
N22 C207 1.477(18) .
N22 C215 1.498(16) .
C201 C210 1.48(2) .
C202 C216 1.53(2) .
C203 C211 1.52(2) .
C204 C206 1.52(2) .
C205 C215 1.50(2) .
C207 C208 1.53(2) .
C209 C217 1.46(2) .
C212 C213 1.53(2) .
C214 C218 1.47(2) .
C7 C8 1.49(2) .
C8 C13 1.38(2) 2_775
C8 C9 1.38(3) .
C9 C10 1.40(3) .
C10 C11 1.36(3) 2_775
C11 C10 1.36(3) 2_774
C11 C12 1.41(2) .
C12 C13 1.36(2) .
C13 C8 1.38(2) 2_774
